data_2230847
loop_
_publ_author_name
'Fun, Hoong-Kun'
'Asik, Safra Izuani Jama'
'Kumar, Rajesha'
'Isloor, Arun M.'
'Shivananda, K. N.'

_publ_section_title
;
 4-(Morpholin-4-yl)-3-(trifluoromethyl)benzonitrile
;
_journal_coeditor_code RZ2604
_journal_issue 7
_journal_name_full 'Acta Crystallographica Section E'
_journal_page_first o1600
_journal_paper_doi 10.1107/S1600536811020666
_journal_volume 67
_journal_year 2011
_chemical_formula_iupac 'C12 H11 F3 N2 O'
_chemical_formula_moiety 'C12 H11 F3 N2 O'
_chemical_formula_sum 'C12 H11 F3 N2 O'
_chemical_formula_weight 256.23
_chemical_name_systematic
;
4-(Morpholin-4-yl)-3-(trifluoromethyl)benzonitrile
;
_space_group_IT_number 14
_symmetry_cell_setting monoclinic
_symmetry_space_group_name_Hall '-P 2yn'
_symmetry_space_group_name_H-M 'P 1 21/n 1'
_atom_sites_solution_hydrogens geom
_atom_sites_solution_primary direct
_atom_sites_solution_secondary difmap
_audit_creation_method SHELXL-97
_cell_angle_alpha 90.00
_cell_angle_beta 91.668(2)
_cell_angle_gamma 90.00
_cell_formula_units_Z 4
_cell_length_a 12.7003(12)
_cell_length_b 6.8990(7)
_cell_length_c 13.3484(13)
_cell_measurement_reflns_used 3536
_cell_measurement_temperature 296(2)
_cell_measurement_theta_max 29.30
_cell_measurement_theta_min 3.05
_cell_volume 1169.1(2)
_computing_cell_refinement 'SAINT (Bruker, 2009)'
_computing_data_collection 'APEX2 (Bruker, 2009)'
_computing_data_reduction 'SAINT (Bruker, 2009)'
_computing_molecular_graphics 'SHELXTL (Sheldrick, 2008)'
_computing_publication_material
;
SHELXTL (Sheldrick, 2008) and PLATON (Spek, 2009)
;
_computing_structure_refinement 'SHELXTL (Sheldrick, 2008)'
_computing_structure_solution 'SHELXTL (Sheldrick, 2008)'
_diffrn_ambient_temperature 296(2)
_diffrn_measured_fraction_theta_full 0.991
_diffrn_measured_fraction_theta_max 0.991
_diffrn_measurement_device_type 'Bruker APEX DUO CCD area-detector'
_diffrn_measurement_method '\f and \w'
_diffrn_radiation_monochromator graphite
_diffrn_radiation_source 'fine-focus sealed tube'
_diffrn_radiation_type MoK\a
_diffrn_radiation_wavelength 0.71073
_diffrn_reflns_av_R_equivalents 0.0211
_diffrn_reflns_av_sigmaI/netI 0.0217
_diffrn_reflns_limit_h_max 17
_diffrn_reflns_limit_h_min -15
_diffrn_reflns_limit_k_max 9
_diffrn_reflns_limit_k_min -9
_diffrn_reflns_limit_l_max 18
_diffrn_reflns_limit_l_min -18
_diffrn_reflns_number 11929
_diffrn_reflns_theta_full 30.01
_diffrn_reflns_theta_max 30.01
_diffrn_reflns_theta_min 2.25
_diffrn_standards_number 0
_exptl_absorpt_coefficient_mu 0.127
_exptl_absorpt_correction_T_max 0.9851
_exptl_absorpt_correction_T_min 0.8993
_exptl_absorpt_correction_type multi-scan
_exptl_absorpt_process_details '(<i>SADABS</i>; Bruker, 2009)'
_exptl_crystal_colour colourless
_exptl_crystal_density_diffrn 1.456
_exptl_crystal_density_method 'not measured'
_exptl_crystal_description plate
_exptl_crystal_F_000 528
_exptl_crystal_size_max 0.85
_exptl_crystal_size_mid 0.25
_exptl_crystal_size_min 0.12
_refine_diff_density_max 0.247
_refine_diff_density_min -0.158
_refine_ls_extinction_coef 0.010(2)
_refine_ls_extinction_expression Fc^*^=kFc[1+0.001xFc^2^\l^3^/sin(2\q)]^-1/4^
_refine_ls_extinction_method 'SHELXTL (Sheldrick, 2008)'
_refine_ls_goodness_of_fit_ref 1.068
_refine_ls_hydrogen_treatment constr
_refine_ls_matrix_type full
_refine_ls_number_parameters 192
_refine_ls_number_reflns 3382
_refine_ls_number_restraints 0
_refine_ls_restrained_S_all 1.068
_refine_ls_R_factor_all 0.0645
_refine_ls_R_factor_gt 0.0444
_refine_ls_shift/su_max 0.001
_refine_ls_shift/su_max_lt 0.001
_refine_ls_structure_factor_coef Fsqd
_refine_ls_weighting_details 'calc w=1/[\s^2^(Fo^2^)+(0.0566P)^2^+0.1831P] where P=(Fo^2^+2Fc^2^)/3'
_refine_ls_weighting_scheme calc
_refine_ls_wR_factor_gt 0.1182
_refine_ls_wR_factor_ref 0.1318
_reflns_number_gt 2399
_reflns_number_total 3382
_reflns_threshold_expression I>2\s(I)
_cod_data_source_file rz2604.cif
_cod_data_source_block I
_cod_original_sg_symbol_H-M 'P 21/n'
_cod_database_code 2230847
_cod_database_fobs_code 2230847

loop_
_symmetry_equiv_pos_as_xyz
'x, y, z'
'-x+1/2, y+1/2, -z+1/2'
'-x, -y, -z'
'x-1/2, -y-1/2, z-1/2'

loop_
_atom_site_type_symbol
_atom_site_label
_atom_site_fract_x
_atom_site_fract_y
_atom_site_fract_z
_atom_site_U_iso_or_equiv
_atom_site_adp_type
_atom_site_calc_flag
_atom_site_refinement_flags
_atom_site_occupancy
_atom_site_symmetry_multiplicity
_atom_site_disorder_assembly
_atom_site_disorder_group
F F1 0.7836(5) 0.4513(6) 0.0784(4) 0.0736(12) Uani d P 0.549(16) 1 A 1
F F2 0.8776(5) 0.2468(9) 0.1535(5) 0.0737(13) Uani d P 0.549(16) 1 A 1
F F3 0.7289(6) 0.3126(14) 0.2091(5) 0.102(2) Uani d P 0.549(16) 1 A 1
F F1B 0.7282(13) 0.4501(8) 0.1030(7) 0.110(3) Uani d P 0.451(16) 1 A 2
F F2B 0.8734(6) 0.301(2) 0.1241(10) 0.107(3) Uani d P 0.451(16) 1 A 2
F F3B 0.7507(7) 0.2605(15) 0.2204(4) 0.090(2) Uani d P 0.451(16) 1 A 2
O O1 0.98647(10) 0.34879(18) -0.21269(9) 0.0691(4) Uani d . 1 1 . .
N N1 0.85532(8) 0.17086(16) -0.07037(8) 0.0412(3) Uani d . 1 1 . .
N N2 0.45173(11) -0.3350(2) 0.12877(13) 0.0742(4) Uani d . 1 1 . .
C C1 0.92779(15) 0.0579(2) -0.12999(16) 0.0747(6) Uani d . 1 1 . .
H H1A 0.8918 0.0116 -0.1905 0.090 Uiso calc R 1 1 . .
H H1B 0.9527 -0.0536 -0.0919 0.090 Uiso calc R 1 1 . .
C C2 1.01990(16) 0.1842(3) -0.15715(18) 0.0829(7) Uani d . 1 1 . .
H H2A 1.0570 0.2260 -0.0964 0.099 Uiso calc R 1 1 . .
H H2B 1.0685 0.1093 -0.1964 0.099 Uiso calc R 1 1 . .
C C3 0.91524(13) 0.4581(2) -0.15705(15) 0.0675(5) Uani d . 1 1 . .
H H3A 0.8916 0.5687 -0.1965 0.081 Uiso calc R 1 1 . .
H H3B 0.9510 0.5067 -0.0970 0.081 Uiso calc R 1 1 . .
C C4 0.82075(12) 0.3401(2) -0.12777(13) 0.0598(4) Uani d . 1 1 . .
H H4A 0.7746 0.4189 -0.0878 0.072 Uiso calc R 1 1 . .
H H4B 0.7816 0.2990 -0.1875 0.072 Uiso calc R 1 1 . .
C C5 0.77145(9) 0.06434(17) -0.02829(8) 0.0364(3) Uani d . 1 1 . .
C C6 0.72846(11) -0.0982(2) -0.07585(10) 0.0487(3) Uani d . 1 1 . .
H H6A 0.7562 -0.1390 -0.1361 0.058 Uiso calc R 1 1 . .
C C7 0.64609(11) -0.2008(2) -0.03650(11) 0.0505(3) Uani d . 1 1 . .
H H7A 0.6187 -0.3087 -0.0699 0.061 Uiso calc R 1 1 . .
C C8 0.60446(10) -0.14135(19) 0.05332(10) 0.0418(3) Uani d . 1 1 . .
C C9 0.64620(9) 0.01808(19) 0.10331(9) 0.0394(3) Uani d . 1 1 . .
H H9A 0.6182 0.0571 0.1637 0.047 Uiso calc R 1 1 . .
C C10 0.72972(9) 0.12021(17) 0.06375(9) 0.0360(3) Uani d . 1 1 A .
C C11 0.77589(11) 0.2827(2) 0.12573(11) 0.0481(3) Uani d . 1 1 . .
C C12 0.51905(11) -0.2485(2) 0.09623(11) 0.0517(3) Uani d . 1 1 . .

loop_
_atom_site_aniso_label
_atom_site_aniso_U_11
_atom_site_aniso_U_22
_atom_site_aniso_U_33
_atom_site_aniso_U_12
_atom_site_aniso_U_13
_atom_site_aniso_U_23
F1 0.100(3) 0.0403(11) 0.0802(18) -0.0085(14) -0.0012(17) -0.0078(10)
F2 0.053(2) 0.0799(19) 0.086(3) -0.0015(17) -0.020(2) -0.0182(16)
F3 0.085(2) 0.134(5) 0.090(4) -0.050(2) 0.059(2) -0.073(3)
F1B 0.175(8) 0.0450(17) 0.107(4) 0.028(3) -0.034(4) -0.021(2)
F2B 0.058(3) 0.148(7) 0.118(6) -0.054(4) 0.036(3) -0.083(5)
F3B 0.133(5) 0.104(4) 0.0318(17) -0.054(3) 0.004(2) -0.013(2)
O1 0.0764(8) 0.0712(7) 0.0617(7) -0.0107(6) 0.0354(6) 0.0108(6)
N1 0.0425(5) 0.0427(5) 0.0392(5) -0.0004(4) 0.0159(4) 0.0028(4)
N2 0.0601(8) 0.0777(10) 0.0852(11) -0.0232(7) 0.0116(7) 0.0158(8)
C1 0.0833(12) 0.0516(9) 0.0924(13) 0.0031(8) 0.0588(10) 0.0010(8)
C2 0.0725(11) 0.0692(11) 0.1103(16) 0.0081(9) 0.0591(11) 0.0188(11)
C3 0.0664(10) 0.0548(9) 0.0829(12) -0.0047(7) 0.0286(9) 0.0168(8)
C4 0.0516(8) 0.0597(9) 0.0687(10) -0.0008(7) 0.0136(7) 0.0229(7)
C5 0.0377(6) 0.0381(6) 0.0337(6) -0.0008(5) 0.0066(4) 0.0022(5)
C6 0.0578(8) 0.0498(7) 0.0391(7) -0.0086(6) 0.0120(6) -0.0086(5)
C7 0.0559(8) 0.0448(7) 0.0508(8) -0.0115(6) 0.0041(6) -0.0066(6)
C8 0.0362(6) 0.0433(6) 0.0461(7) -0.0038(5) 0.0028(5) 0.0078(5)
C9 0.0361(6) 0.0456(6) 0.0368(6) 0.0005(5) 0.0074(4) 0.0028(5)
C10 0.0356(6) 0.0380(6) 0.0348(6) -0.0006(4) 0.0058(4) -0.0012(5)
C11 0.0506(7) 0.0496(7) 0.0447(7) -0.0063(6) 0.0117(6) -0.0101(6)
C12 0.0448(7) 0.0528(8) 0.0577(8) -0.0089(6) 0.0026(6) 0.0081(6)

loop_
_atom_type_symbol
_atom_type_description
_atom_type_scat_dispersion_real
_atom_type_scat_dispersion_imag
_atom_type_scat_source
C C 0.0033 0.0016 'International Tables Vol C Tables 4.2.6.8 and 6.1.1.4'
H H 0.0000 0.0000 'International Tables Vol C Tables 4.2.6.8 and 6.1.1.4'
N N 0.0061 0.0033 'International Tables Vol C Tables 4.2.6.8 and 6.1.1.4'
O O 0.0106 0.0060 'International Tables Vol C Tables 4.2.6.8 and 6.1.1.4'
F F 0.0171 0.0103 'International Tables Vol C Tables 4.2.6.8 and 6.1.1.4'

loop_
_geom_angle_atom_site_label_1
_geom_angle_atom_site_label_2
_geom_angle_atom_site_label_3
_geom_angle_site_symmetry_1
_geom_angle_site_symmetry_3
_geom_angle
_geom_angle_publ_flag
C3 O1 C2 . . 109.97(12) ?
C5 N1 C4 . . 113.82(10) ?
C5 N1 C1 . . 115.51(11) ?
C4 N1 C1 . . 109.04(12) ?
N1 C1 C2 . . 109.13(14) ?
N1 C1 H1A . . 109.9 ?
C2 C1 H1A . . 109.9 ?
N1 C1 H1B . . 109.9 ?
C2 C1 H1B . . 109.9 ?
H1A C1 H1B . . 108.3 ?
O1 C2 C1 . . 111.47(17) ?
O1 C2 H2A . . 109.3 ?
C1 C2 H2A . . 109.3 ?
O1 C2 H2B . . 109.3 ?
C1 C2 H2B . . 109.3 ?
H2A C2 H2B . . 108.0 ?
O1 C3 C4 . . 112.06(14) ?
O1 C3 H3A . . 109.2 ?
C4 C3 H3A . . 109.2 ?
O1 C3 H3B . . 109.2 ?
C4 C3 H3B . . 109.2 ?
H3A C3 H3B . . 107.9 ?
N1 C4 C3 . . 109.77(13) ?
N1 C4 H4A . . 109.7 ?
C3 C4 H4A . . 109.7 ?
N1 C4 H4B . . 109.7 ?
C3 C4 H4B . . 109.7 ?
H4A C4 H4B . . 108.2 ?
C6 C5 C10 . . 117.81(11) ?
C6 C5 N1 . . 121.60(11) ?
C10 C5 N1 . . 120.59(11) ?
C7 C6 C5 . . 122.07(12) ?
C7 C6 H6A . . 119.0 ?
C5 C6 H6A . . 119.0 ?
C6 C7 C8 . . 119.37(12) ?
C6 C7 H7A . . 120.3 ?
C8 C7 H7A . . 120.3 ?
C9 C8 C7 . . 120.10(11) ?
C9 C8 C12 . . 119.81(12) ?
C7 C8 C12 . . 120.08(12) ?
C8 C9 C10 . . 120.36(11) ?
C8 C9 H9A . . 119.8 ?
C10 C9 H9A . . 119.8 ?
C9 C10 C5 . . 120.27(11) ?
C9 C10 C11 . . 117.32(11) ?
C5 C10 C11 . . 122.33(11) ?
F2B C11 F3 . . 118.8(5) ?
F2B C11 F3B . . 107.3(6) ?
F2B C11 F1 . . 79.4(6) ?
F3 C11 F1 . . 108.2(4) ?
F3B C11 F1 . . 125.4(4) ?
F2B C11 F1B . . 110.7(4) ?
F3 C11 F1B . . 80.8(4) ?
F3B C11 F1B . . 101.4(5) ?
F3 C11 F2 . . 104.7(4) ?
F3B C11 F2 . . 88.5(5) ?
F1 C11 F2 . . 101.9(3) ?
F1B C11 F2 . . 129.9(6) ?
F2B C11 C10 . . 116.0(4) ?
F3 C11 C10 . . 114.2(3) ?
F3B C11 C10 . . 109.8(4) ?
F1 C11 C10 . . 115.1(2) ?
F1B C11 C10 . . 110.7(3) ?
F2 C11 C10 . . 111.6(3) ?
N2 C12 C8 . . 178.91(18) ?

loop_
_geom_bond_atom_site_label_1
_geom_bond_atom_site_label_2
_geom_bond_site_symmetry_2
_geom_bond_distance
_geom_bond_publ_flag
F1 C11 . 1.328(4) ?
F2 C11 . 1.357(6) ?
F3 C11 . 1.294(5) ?
F1B C11 . 1.335(5) ?
F2B C11 . 1.245(7) ?
F3B C11 . 1.321(6) ?
O1 C3 . 1.4064(19) ?
O1 C2 . 1.415(2) ?
N1 C5 . 1.4230(14) ?
N1 C4 . 1.4573(18) ?
N1 C1 . 1.4597(17) ?
N2 C12 . 1.1388(18) ?
C1 C2 . 1.511(2) ?
C1 H1A . 0.9700 ?
C1 H1B . 0.9700 ?
C2 H2A . 0.9700 ?
C2 H2B . 0.9700 ?
C3 C4 . 1.511(2) ?
C3 H3A . 0.9700 ?
C3 H3B . 0.9700 ?
C4 H4A . 0.9700 ?
C4 H4B . 0.9700 ?
C5 C6 . 1.3925(18) ?
C5 C10 . 1.4060(16) ?
C6 C7 . 1.3794(18) ?
C6 H6A . 0.9300 ?
C7 C8 . 1.3863(19) ?
C7 H7A . 0.9300 ?
C8 C9 . 1.3840(18) ?
C8 C12 . 1.4449(18) ?
C9 C10 . 1.3902(16) ?
C9 H9A . 0.9300 ?
C10 C11 . 1.5023(18) ?

loop_
_geom_hbond_atom_site_label_D
_geom_hbond_atom_site_label_H
_geom_hbond_atom_site_label_A
_geom_hbond_site_symmetry_A
_geom_hbond_distance_DH
_geom_hbond_distance_HA
_geom_hbond_distance_DA
_geom_hbond_angle_DHA
_geom_hbond_publ_flag
C2 H2B F3 4_665 0.97 2.49 3.242(5) 134.6 yes
C4 H4A F1 . 0.9700 2.2300 2.909(6) 126.00 yes
C9 H9A O1 4_566 0.93 2.47 3.3588(16) 159.7 yes

loop_
_geom_torsion_atom_site_label_1
_geom_torsion_atom_site_label_2
_geom_torsion_atom_site_label_3
_geom_torsion_atom_site_label_4
_geom_torsion_site_symmetry_1
_geom_torsion_site_symmetry_2
_geom_torsion_site_symmetry_3
_geom_torsion_site_symmetry_4
_geom_torsion
_geom_torsion_publ_flag
C5 N1 C1 C2 . . . . -172.23(15) ?
C4 N1 C1 C2 . . . . 58.1(2) ?
C3 O1 C2 C1 . . . . 58.5(2) ?
N1 C1 C2 O1 . . . . -59.4(2) ?
C2 O1 C3 C4 . . . . -57.5(2) ?
C5 N1 C4 C3 . . . . 172.24(13) ?
C1 N1 C4 C3 . . . . -57.19(18) ?
O1 C3 C4 N1 . . . . 57.6(2) ?
C4 N1 C5 C6 . . . . 96.34(15) ?
C1 N1 C5 C6 . . . . -30.95(19) ?
C4 N1 C5 C10 . . . . -84.08(15) ?
C1 N1 C5 C10 . . . . 148.64(14) ?
C10 C5 C6 C7 . . . . 1.4(2) ?
N1 C5 C6 C7 . . . . -178.98(13) ?
C5 C6 C7 C8 . . . . -0.1(2) ?
C6 C7 C8 C9 . . . . -0.7(2) ?
C6 C7 C8 C12 . . . . -179.22(13) ?
C7 C8 C9 C10 . . . . 0.27(19) ?
C12 C8 C9 C10 . . . . 178.77(12) ?
C8 C9 C10 C5 . . . . 1.04(18) ?
C8 C9 C10 C11 . . . . -175.72(12) ?
C6 C5 C10 C9 . . . . -1.85(18) ?
N1 C5 C10 C9 . . . . 178.54(11) ?
C6 C5 C10 C11 . . . . 174.75(12) ?
N1 C5 C10 C11 . . . . -4.86(18) ?
C9 C10 C11 F2B . . . . 141.6(9) ?
C5 C10 C11 F2B . . . . -35.0(9) ?
C9 C10 C11 F3 . . . . -2.1(6) ?
C5 C10 C11 F3 . . . . -178.8(5) ?
C9 C10 C11 F3B . . . . 19.9(5) ?
C5 C10 C11 F3B . . . . -156.8(5) ?
C9 C10 C11 F1 . . . . -128.2(4) ?
C5 C10 C11 F1 . . . . 55.1(4) ?
C9 C10 C11 F1B . . . . -91.2(8) ?
C5 C10 C11 F1B . . . . 92.2(8) ?
C9 C10 C11 F2 . . . . 116.3(3) ?
C5 C10 C11 F2 . . . . -60.4(3) ?
